data_7716576
loop_
_publ_author_name
'Jur&#xe1;kov&#xe1;, Jana'
'Santana, Vinicius Tadeu'
'Pavlik, J&#xe1;n'
'Monco&#x13e;, J&#xe1;n'
'Nemec, Ivan'
'Clemente-Le&#xf3;n, Miguel'
'Kuppusamy, Senthil Kumar'
'Ruben, Mario'
'&#x10c;i&#x17e;m&#xe1;r, Erik'
'&#x160;alitro&#x161;, Ivan'

_publ_section_title
;
 Magnetic anisotropy and slow relaxation of magnetisation in double salts
 containing four- and six-coordinate cobalt(II) complex ions.
;
_journal_issue 31
_journal_name_full 'Dalton transactions (Cambridge, England : 2003)'
_journal_page_first 12962
_journal_page_last 12972
_journal_paper_doi 10.1039/d4dt01509f
_journal_volume 53
_journal_year 2024
_chemical_formula_sum 'C74 H90 Co2 N14 O4'
_chemical_formula_weight 1357.45
_space_group_crystal_system triclinic
_space_group_IT_number 2
_space_group_name_Hall '-P 1'
_space_group_name_H-M_alt 'P -1'
_atom_sites_solution_hydrogens mixed
_audit_creation_method SHELXL-2019/2
_audit_update_record
;
2024-05-01 deposited with the CCDC.	2024-07-09 downloaded from the CCDC.
;
_cell_angle_alpha 64.451(2)
_cell_angle_beta 89.478(2)
_cell_angle_gamma 67.694(2)
_cell_formula_units_Z 2
_cell_length_a 15.3479(4)
_cell_length_b 17.0718(5)
_cell_length_c 17.0508(5)
_cell_measurement_reflns_used 36245
_cell_measurement_temperature 293
_cell_measurement_theta_max 71.49
_cell_measurement_theta_min 2.92
_cell_volume 3664.6(2)
_computing_structure_refinement 'SHELXL-2019/2 (Sheldrick, 2019)'
_diffrn_ambient_temperature 293(2)
_diffrn_detector HPAD
_diffrn_detector_area_resol_mean 5.81
_diffrn_detector_type 'Dectris 300K Pilatus3R'
_diffrn_measured_fraction_theta_full 0.990
_diffrn_measured_fraction_theta_max 0.990
_diffrn_measurement_device '4-circle diffractometer'
_diffrn_measurement_device_type 'STOE STADIVARI'
_diffrn_radiation_type CuK\a
_diffrn_radiation_wavelength 1.54186
_diffrn_reflns_av_R_equivalents 0.0476
_diffrn_reflns_av_unetI/netI 0.0363
_diffrn_reflns_Laue_measured_fraction_full 0.990
_diffrn_reflns_Laue_measured_fraction_max 0.990
_diffrn_reflns_limit_h_max 18
_diffrn_reflns_limit_h_min -15
_diffrn_reflns_limit_k_max 20
_diffrn_reflns_limit_k_min -17
_diffrn_reflns_limit_l_max 18
_diffrn_reflns_limit_l_min -20
_diffrn_reflns_number 64422
_diffrn_reflns_point_group_measured_fraction_full 0.990
_diffrn_reflns_point_group_measured_fraction_max 0.990
_diffrn_reflns_theta_full 66.601
_diffrn_reflns_theta_max 66.601
_diffrn_reflns_theta_min 4.694
_diffrn_source 'Genix3D Cu HF'
_diffrn_source_type 'Xenocs Cu tube'
_exptl_absorpt_coefficient_mu 3.992
_exptl_crystal_colour green
_exptl_crystal_density_diffrn 1.230
_exptl_crystal_description block
_exptl_crystal_F_000 1436
_exptl_crystal_size_max 0.080
_exptl_crystal_size_mid 0.080
_exptl_crystal_size_min 0.060
_refine_diff_density_max 0.278
_refine_diff_density_min -0.230
_refine_diff_density_rms 0.045
_refine_ls_extinction_method none
_refine_ls_goodness_of_fit_ref 1.067
_refine_ls_hydrogen_treatment constr
_refine_ls_matrix_type full
_refine_ls_number_parameters 914
_refine_ls_number_reflns 12838
_refine_ls_number_restraints 222
_refine_ls_restrained_S_all 1.068
_refine_ls_R_factor_all 0.1071
_refine_ls_R_factor_gt 0.0636
_refine_ls_shift/su_max 0.001
_refine_ls_shift/su_mean 0.000
_refine_ls_structure_factor_coef Fsqd
_refine_ls_weighting_details 'w=1/[\s^2^(Fo^2^)+(0.0708P)^2^+2.6021P] where P=(Fo^2^+2Fc^2^)/3'
_refine_ls_weighting_scheme calc
_refine_ls_wR_factor_gt 0.1480
_refine_ls_wR_factor_ref 0.1761
_reflns_Friedel_coverage 0.000
_reflns_number_gt 8467
_reflns_number_total 12838
_reflns_threshold_expression 'I > 2\s(I)'
_cod_data_source_file d4dt01509f2.cif
_cod_data_source_block 3
_cod_depositor_comments 'Adding full bibliography for 7716575--7716578.cif.'
_cod_original_cell_volume 3664.61(19)
_cod_database_code 7716576
_shelx_shelxl_version_number 2019/2
_shelx_space_group_comment
;
The symmetry employed for this shelxl refinement is uniquely defined
by the following loop, which should always be used as a source of
symmetry information in preference to the above space-group names.
They are only intended as comments.
;
_shelx_estimated_absorpt_t_min 0.741
_shelx_estimated_absorpt_t_max 0.796

loop_
_space_group_symop_operation_xyz
'x, y, z'
'-x, -y, -z'

loop_
_atom_site_label
_atom_site_type_symbol
_atom_site_fract_x
_atom_site_fract_y
_atom_site_fract_z
_atom_site_U_iso_or_equiv
_atom_site_adp_type
_atom_site_occupancy
_atom_site_site_symmetry_order
_atom_site_calc_flag
_atom_site_refinement_flags_posn
_atom_site_refinement_flags_adp
_atom_site_refinement_flags_occupancy
_atom_site_disorder_assembly
_atom_site_disorder_group
Co1 Co 0.38766(4) 0.32035(4) 0.79324(4) 0.05202(18) Uani 1 1 d . . . . .
N1 N 0.4115(2) 0.1907(2) 0.9078(2) 0.0637(8) Uani 1 1 d . . . . .
N13 N 0.4971(2) 0.0818(2) 1.0419(2) 0.0662(9) Uani 1 1 d D . . . .
N2 N 0.5323(2) 0.2654(2) 0.84948(19) 0.0545(7) Uani 1 1 d . . . . .
N3 N 0.4387(2) 0.4157(2) 0.70196(19) 0.0557(7) Uani 1 1 d . . . . .
N12 N 0.5571(2) 0.4621(2) 0.6627(2) 0.0581(8) Uani 1 1 d . . . . .
N4 N 0.3688(2) 0.2727(2) 0.70081(19) 0.0559(8) Uani 1 1 d . . . . .
N11 N 0.2708(2) 0.2733(2) 0.6046(2) 0.0656(9) Uani 1 1 d . . . . .
N5 N 0.2385(2) 0.3765(2) 0.75525(19) 0.0554(7) Uani 1 1 d . . . . .
N6 N 0.3313(2) 0.3960(2) 0.8677(2) 0.0629(8) Uani 1 1 d . . . . .
N14 N 0.2044(3) 0.4721(3) 0.9121(3) 0.0849(11) Uani 1 1 d D . . . .
C5 C 0.3553(3) 0.1472(3) 0.9552(3) 0.0668(11) Uani 1 1 d . . . . .
C6 C 0.2625(3) 0.1611(3) 0.9324(3) 0.0815(13) Uani 1 1 d . . . . .
H6 H 0.226833 0.205817 0.876066 0.098 Uiso 1 1 calc R U . . .
C7 C 0.2243(4) 0.1067(4) 0.9958(3) 0.0973(16) Uani 1 1 d . . . . .
H7 H 0.161643 0.115627 0.982030 0.117 Uiso 1 1 calc R U . . .
C8 C 0.2769(4) 0.0398(4) 1.0786(4) 0.0999(16) Uani 1 1 d . . . . .
H8 H 0.248934 0.004438 1.119612 0.120 Uiso 1 1 calc R U . . .
C9 C 0.3694(4) 0.0234(3) 1.1026(3) 0.0885(14) Uani 1 1 d . . . . .
H9 H 0.404784 -0.022899 1.158666 0.106 Uiso 1 1 calc R U . . .
C10 C 0.4084(3) 0.0785(3) 1.0401(3) 0.0675(11) Uani 1 1 d . . . . .
C11 C 0.4950(3) 0.1510(3) 0.9609(2) 0.0589(9) Uani 1 1 d . . . . .
C12 C 0.5671(3) 0.1884(3) 0.9294(2) 0.0588(9) Uani 1 1 d . . . . .
C13 C 0.6600(3) 0.1562(3) 0.9721(3) 0.0809(13) Uani 1 1 d . . . . .
H13 H 0.685916 0.101294 1.026169 0.097 Uiso 1 1 calc R U . . .
C14 C 0.7120(3) 0.2075(4) 0.9324(3) 0.0877(14) Uani 1 1 d . . . . .
H14 H 0.773899 0.187163 0.960268 0.105 Uiso 1 1 calc R U . . .
C15 C 0.6747(3) 0.2886(3) 0.8519(3) 0.0749(12) Uani 1 1 d . . . . .
H15 H 0.709685 0.324303 0.826200 0.090 Uiso 1 1 calc R U . . .
C16 C 0.5842(2) 0.3153(3) 0.8106(2) 0.0570(9) Uani 1 1 d . . . . .
C17 C 0.5287(2) 0.3979(3) 0.7250(2) 0.0547(9) Uani 1 1 d . . . . .
C18 C 0.4774(3) 0.5270(3) 0.5953(2) 0.0565(9) Uani 1 1 d . . . . .
C19 C 0.4642(3) 0.6074(3) 0.5172(3) 0.0710(11) Uani 1 1 d . . . . .
H19 H 0.512988 0.627511 0.501081 0.085 Uiso 1 1 calc R U . . .
C20 C 0.3753(3) 0.6555(3) 0.4651(3) 0.0754(12) Uani 1 1 d . . . . .
H20 H 0.363443 0.710011 0.412059 0.091 Uiso 1 1 calc R U . . .
C21 C 0.3020(3) 0.6256(3) 0.4887(3) 0.0735(12) Uani 1 1 d . . . . .
H21 H 0.242777 0.660346 0.450920 0.088 Uiso 1 1 calc R U . . .
C22 C 0.3151(3) 0.5461(3) 0.5665(3) 0.0676(11) Uani 1 1 d . . . . .
H22 H 0.265975 0.526341 0.582282 0.081 Uiso 1 1 calc R U . . .
C23 C 0.4051(3) 0.4963(3) 0.6206(2) 0.0551(9) Uani 1 1 d . . . . .
C24 C 0.4237(3) 0.2234(3) 0.6590(2) 0.0580(9) Uani 1 1 d . . . . .
C25 C 0.5229(3) 0.1793(3) 0.6689(3) 0.0686(11) Uani 1 1 d . . . . .
H25 H 0.563675 0.180082 0.708316 0.082 Uiso 1 1 calc R U . . .
C26 C 0.5578(4) 0.1346(4) 0.6177(4) 0.0889(14) Uani 1 1 d . . . . .
H26 H 0.623704 0.103899 0.623001 0.107 Uiso 1 1 calc R U . . .
C27 C 0.4965(5) 0.1343(4) 0.5579(4) 0.1017(17) Uani 1 1 d . . . . .
H27 H 0.522619 0.103565 0.524081 0.122 Uiso 1 1 calc R U . . .
C28 C 0.4000(4) 0.1775(4) 0.5479(3) 0.0883(14) Uani 1 1 d . . . . .
H28 H 0.359717 0.176632 0.508185 0.106 Uiso 1 1 calc R U . . .
C29 C 0.3635(3) 0.2230(3) 0.5987(3) 0.0671(11) Uani 1 1 d . . . . .
C30 C 0.2782(3) 0.3006(3) 0.6669(2) 0.0558(9) Uani 1 1 d . . . . .
C31 C 0.2021(3) 0.3549(3) 0.6991(2) 0.0579(9) Uani 1 1 d . . . . .
C32 C 0.1045(3) 0.3806(3) 0.6823(3) 0.0747(12) Uani 1 1 d . . . . .
H32 H 0.079280 0.364729 0.644874 0.090 Uiso 1 1 calc R U . . .
C33 C 0.0462(3) 0.4296(4) 0.7215(4) 0.0908(15) Uani 1 1 d . . . . .
H33 H -0.019597 0.448518 0.709546 0.109 Uiso 1 1 calc R U . . .
C34 C 0.0830(3) 0.4516(4) 0.7784(4) 0.0900(15) Uani 1 1 d . . . . .
H34 H 0.042843 0.485340 0.804894 0.108 Uiso 1 1 calc R U . . .
C35 C 0.1808(3) 0.4227(3) 0.7954(3) 0.0644(10) Uani 1 1 d . . . . .
C36 C 0.2365(3) 0.4324(3) 0.8572(3) 0.0650(10) Uani 1 1 d . . . . .
C37 C 0.2852(4) 0.4592(4) 0.9606(3) 0.0850(14) Uani 1 1 d . . . . .
C38 C 0.2950(5) 0.4860(5) 1.0255(4) 0.118(2) Uani 1 1 d . . . . .
H38 H 0.242369 0.519435 1.043244 0.141 Uiso 1 1 calc R U . . .
C39 C 0.3874(5) 0.4599(5) 1.0613(4) 0.117(2) Uani 1 1 d . . . . .
H39 H 0.397378 0.475195 1.105563 0.141 Uiso 1 1 calc R U . . .
C40 C 0.4654(4) 0.4122(4) 1.0346(4) 0.1003(16) Uani 1 1 d . . . . .
H40 H 0.526565 0.396249 1.061052 0.120 Uiso 1 1 calc R U . . .
C41 C 0.4554(4) 0.3876(3) 0.9698(3) 0.0799(12) Uani 1 1 d . . . . .
H41 H 0.508499 0.355350 0.951665 0.096 Uiso 1 1 calc R U . . .
C42 C 0.3632(3) 0.4123(3) 0.9323(3) 0.0679(11) Uani 1 1 d . . . . .
C43 C 0.5686(8) 0.0324(6) 1.1235(6) 0.078(2) Uani 0.705(6) 1 d D . P A 1
H43A H 0.632248 0.017551 1.108976 0.093 Uiso 0.705(6) 1 calc R U P A 1
H43B H 0.565113 -0.027317 1.162545 0.093 Uiso 0.705(6) 1 calc R U P A 1
C44 C 0.5530(7) 0.0918(6) 1.1704(5) 0.102(2) Uani 0.705(6) 1 d D . P A 1
H44A H 0.568101 0.145738 1.135715 0.122 Uiso 0.705(6) 1 calc R U P A 1
H44B H 0.485802 0.116779 1.174612 0.122 Uiso 0.705(6) 1 calc R U P A 1
C45 C 0.6120(7) 0.0379(6) 1.2609(5) 0.119(3) Uani 0.705(6) 1 d D . P A 1
H45A H 0.679144 0.015412 1.256068 0.143 Uiso 0.705(6) 1 calc R U P A 1
H45B H 0.599097 -0.017735 1.294284 0.143 Uiso 0.705(6) 1 calc R U P A 1
C46 C 0.5942(16) 0.0967(10) 1.3143(8) 0.164(4) Uani 0.705(6) 1 d D . P A 1
H46A H 0.525894 0.128251 1.311436 0.196 Uiso 0.705(6) 1 calc R U P A 1
H46B H 0.624011 0.053593 1.375875 0.196 Uiso 0.705(6) 1 calc R U P A 1
C47 C 0.6340(11) 0.1688(11) 1.2780(10) 0.182(5) Uani 0.705(6) 1 d D . P A 1
H47A H 0.603493 0.212844 1.216653 0.219 Uiso 0.705(6) 1 calc R U P A 1
H47B H 0.702180 0.137661 1.280163 0.219 Uiso 0.705(6) 1 calc R U P A 1
C48 C 0.6169(11) 0.2236(10) 1.3317(9) 0.176(4) Uani 0.705(6) 1 d D . P A 1
H48A H 0.548035 0.255805 1.325281 0.211 Uiso 0.705(6) 1 calc R U P A 1
H48B H 0.640746 0.176248 1.393299 0.211 Uiso 0.705(6) 1 calc R U P A 1
C49 C 0.6535(17) 0.2916(13) 1.3171(11) 0.224(7) Uani 0.705(6) 1 d D . P A 1
H49A H 0.634610 0.311760 1.362126 0.269 Uiso 0.705(6) 1 calc R U P A 1
H49B H 0.722442 0.255172 1.333631 0.269 Uiso 0.705(6) 1 calc R U P A 1
C50 C 0.6409(16) 0.3699(12) 1.2462(12) 0.215(7) Uani 0.705(6) 1 d D . P A 1
H50A H 0.677277 0.354227 1.204861 0.323 Uiso 0.705(6) 1 calc R U P A 1
H50B H 0.662083 0.408362 1.261807 0.323 Uiso 0.705(6) 1 calc R U P A 1
H50C H 0.574169 0.404791 1.219701 0.323 Uiso 0.705(6) 1 calc R U P A 1
C43A C 0.573(2) 0.0084(15) 1.1199(13) 0.078(2) Uani 0.295(6) 1 d D . P A 2
H43C H 0.634667 0.003743 1.103925 0.093 Uiso 0.295(6) 1 calc R U P A 2
H43D H 0.570781 -0.052921 1.137174 0.093 Uiso 0.295(6) 1 calc R U P A 2
C44A C 0.5631(16) 0.0289(13) 1.1970(11) 0.102(2) Uani 0.295(6) 1 d D . P A 2
H44C H 0.500935 0.033477 1.212188 0.122 Uiso 0.295(6) 1 calc R U P A 2
H44D H 0.611259 -0.025379 1.246994 0.122 Uiso 0.295(6) 1 calc R U P A 2
C45A C 0.573(2) 0.1163(13) 1.1855(13) 0.119(3) Uani 0.295(6) 1 d D . P A 2
H45C H 0.515707 0.172826 1.148139 0.143 Uiso 0.295(6) 1 calc R U P A 2
H45D H 0.627657 0.120754 1.158501 0.143 Uiso 0.295(6) 1 calc R U P A 2
C46A C 0.586(4) 0.107(2) 1.2814(15) 0.164(4) Uani 0.295(6) 1 d D . P A 2
H46C H 0.547150 0.076494 1.315386 0.196 Uiso 0.295(6) 1 calc R U P A 2
H46D H 0.652601 0.065533 1.309886 0.196 Uiso 0.295(6) 1 calc R U P A 2
C47A C 0.562(2) 0.197(2) 1.285(2) 0.182(5) Uani 0.295(6) 1 d D . P A 2
H47C H 0.543155 0.190282 1.341512 0.219 Uiso 0.295(6) 1 calc R U P A 2
H47D H 0.507379 0.247288 1.238676 0.219 Uiso 0.295(6) 1 calc R U P A 2
C48A C 0.646(2) 0.225(2) 1.274(3) 0.176(4) Uani 0.295(6) 1 d D . P A 2
H48C H 0.691017 0.180278 1.329478 0.211 Uiso 0.295(6) 1 calc R U P A 2
H48D H 0.674848 0.207979 1.229972 0.211 Uiso 0.295(6) 1 calc R U P A 2
C49A C 0.649(4) 0.313(2) 1.253(2) 0.224(7) Uani 0.295(6) 1 d D . P A 2
H49C H 0.657184 0.336383 1.192174 0.269 Uiso 0.295(6) 1 calc R U P A 2
H49D H 0.584217 0.353282 1.252430 0.269 Uiso 0.295(6) 1 calc R U P A 2
C50A C 0.703(4) 0.337(3) 1.289(3) 0.215(7) Uani 0.295(6) 1 d D . P A 2
H50D H 0.668497 0.363741 1.325651 0.323 Uiso 0.295(6) 1 calc R U P A 2
H50E H 0.719155 0.384325 1.243392 0.323 Uiso 0.295(6) 1 calc R U P A 2
H50F H 0.760612 0.282242 1.324850 0.323 Uiso 0.295(6) 1 calc R U P A 2
C51 C 0.6479(3) 0.4725(3) 0.6609(3) 0.0667(11) Uani 1 1 d . . . . .
H51A H 0.658812 0.496851 0.600584 0.080 Uiso 1 1 calc R U . . .
H51B H 0.700114 0.410406 0.695973 0.080 Uiso 1 1 calc R U . . .
C52 C 0.6467(4) 0.5394(4) 0.6969(3) 0.0909(15) Uani 1 1 d . . . . .
H52A H 0.586507 0.595753 0.670416 0.109 Uiso 1 1 calc R U . . .
H52B H 0.647924 0.508377 0.760084 0.109 Uiso 1 1 calc R U . . .
C53 C 0.7259(4) 0.5709(4) 0.6826(4) 0.1005(17) Uani 1 1 d . . . . .
H53A H 0.729404 0.596496 0.620205 0.121 Uiso 1 1 calc R U . . .
H53B H 0.785978 0.516039 0.714967 0.121 Uiso 1 1 calc R U . . .
C54 C 0.7128(5) 0.6488(5) 0.7130(4) 0.131(2) Uani 1 1 d . . . . .
H54A H 0.657257 0.706417 0.674523 0.157 Uiso 1 1 calc R U . . .
H54B H 0.698739 0.626599 0.772274 0.157 Uiso 1 1 calc R U . . .
C55 C 0.7916(7) 0.6735(7) 0.7133(6) 0.167(3) Uani 1 1 d D . . . .
H55A H 0.807987 0.694578 0.654847 0.200 Uiso 0.511(15) 1 d R U P B 1
H55B H 0.847187 0.618388 0.754787 0.200 Uiso 0.511(15) 1 d R U P B 1
H55C H 0.816007 0.678548 0.659457 0.200 Uiso 0.489(15) 1 d R U P B 2
H55D H 0.841767 0.620288 0.762227 0.200 Uiso 0.489(15) 1 d R U P B 2
C56 C 0.760(4) 0.753(2) 0.739(3) 0.235(8) Uani 0.511(15) 1 d D . P B 1
H56A H 0.804514 0.783055 0.725149 0.283 Uiso 0.511(15) 1 calc R U P B 1
H56B H 0.697343 0.801158 0.704160 0.283 Uiso 0.511(15) 1 calc R U P B 1
C57 C 0.756(3) 0.722(2) 0.825(2) 0.246(8) Uani 0.511(15) 1 d D . P B 1
H57A H 0.803503 0.656938 0.858558 0.295 Uiso 0.511(15) 1 calc R U P B 1
H57B H 0.693152 0.721607 0.834014 0.295 Uiso 0.511(15) 1 calc R U P B 1
C58 C 0.772(2) 0.785(3) 0.862(2) 0.260(9) Uani 0.511(15) 1 d D . P B 1
H58A H 0.762824 0.845291 0.814398 0.390 Uiso 0.511(15) 1 calc R U P B 1
H58B H 0.836483 0.753196 0.895148 0.390 Uiso 0.511(15) 1 calc R U P B 1
H58C H 0.727653 0.794252 0.900835 0.390 Uiso 0.511(15) 1 calc R U P B 1
C56A C 0.781(4) 0.761(2) 0.722(2) 0.235(8) Uani 0.489(15) 1 d D . P B 2
H56C H 0.844731 0.749031 0.745514 0.283 Uiso 0.489(15) 1 calc R U P B 2
H56D H 0.764630 0.812644 0.661691 0.283 Uiso 0.489(15) 1 calc R U P B 2
C57A C 0.721(2) 0.797(2) 0.7680(19) 0.246(8) Uani 0.489(15) 1 d D . P B 2
H57C H 0.660564 0.792948 0.758942 0.295 Uiso 0.489(15) 1 calc R U P B 2
H57D H 0.708158 0.863216 0.747043 0.295 Uiso 0.489(15) 1 calc R U P B 2
C58A C 0.765(3) 0.740(2) 0.868(2) 0.260(9) Uani 0.489(15) 1 d D . P B 2
H58D H 0.810956 0.760756 0.879602 0.390 Uiso 0.489(15) 1 calc R U P B 2
H58E H 0.796346 0.672901 0.884298 0.390 Uiso 0.489(15) 1 calc R U P B 2
H58F H 0.715305 0.750293 0.901457 0.390 Uiso 0.489(15) 1 calc R U P B 2
C59 C 0.1859(3) 0.2929(4) 0.5471(3) 0.0821(13) Uani 1 1 d . . . . .
H59A H 0.201135 0.300556 0.489630 0.098 Uiso 1 1 calc R U . . .
H59B H 0.134011 0.352001 0.538713 0.098 Uiso 1 1 calc R U . . .
C60 C 0.1541(4) 0.2126(4) 0.5872(3) 0.0913(14) Uani 1 1 d . . . . .
H60A H 0.135897 0.207018 0.643427 0.110 Uiso 1 1 calc R U . . .
H60B H 0.207053 0.152979 0.598441 0.110 Uiso 1 1 calc R U . . .
C61 C 0.0690(4) 0.2298(4) 0.5260(4) 0.1023(17) Uani 1 1 d . . . . .
H61A H 0.088218 0.231702 0.471118 0.123 Uiso 1 1 calc R U . . .
H61B H 0.017244 0.291076 0.512139 0.123 Uiso 1 1 calc R U . . .
C62 C 0.0330(5) 0.1509(5) 0.5692(5) 0.136(2) Uani 1 1 d . . . . .
H62A H 0.085351 0.089968 0.582894 0.163 Uiso 1 1 calc R U . . .
H62B H 0.015380 0.148661 0.624647 0.163 Uiso 1 1 calc R U . . .
C63 C -0.0511(5) 0.1627(6) 0.5140(6) 0.159(3) Uani 1 1 d . . . . .
H63A H -0.033416 0.161798 0.459476 0.191 Uiso 1 1 calc R U . . .
H63B H -0.103572 0.223982 0.498663 0.191 Uiso 1 1 calc R U . . .
C64 C -0.0849(6) 0.0807(7) 0.5650(7) 0.191(4) Uani 1 1 d . . . . .
H64A H -0.030590 0.020403 0.580573 0.229 Uiso 1 1 calc R U . . .
H64B H -0.099844 0.081930 0.619926 0.229 Uiso 1 1 calc R U . . .
C65 C -0.1606(7) 0.0798(8) 0.5254(9) 0.220(5) Uani 1 1 d . . . . .
H65A H -0.147926 0.083776 0.468303 0.264 Uiso 1 1 calc R U . . .
H65B H -0.216109 0.137814 0.514116 0.264 Uiso 1 1 calc R U . . .
C66 C -0.1874(7) 0.0012(7) 0.5692(9) 0.225(5) Uani 1 1 d . . . . .
H66A H -0.241126 0.010659 0.532433 0.337 Uiso 1 1 calc R U . . .
H66B H -0.204509 -0.002029 0.624503 0.337 Uiso 1 1 calc R U . . .
H66C H -0.134360 -0.057264 0.579952 0.337 Uiso 1 1 calc R U . . .
C67 C 0.1068(4) 0.5136(6) 0.9286(6) 0.103(2) Uani 0.791(8) 1 d D . P C 1
H67A H 0.110254 0.511262 0.986443 0.124 Uiso 0.791(8) 1 calc R U P C 1
H67B H 0.071476 0.477432 0.927404 0.124 Uiso 0.791(8) 1 calc R U P C 1
C68 C 0.0566(6) 0.6157(6) 0.8579(7) 0.123(3) Uani 0.791(8) 1 d D . P C 1
H68A H 0.056757 0.616440 0.800666 0.148 Uiso 0.791(8) 1 calc R U P C 1
H68B H -0.009732 0.640483 0.864636 0.148 Uiso 0.791(8) 1 calc R U P C 1
C69 C 0.0986(8) 0.6805(7) 0.8581(8) 0.156(4) Uani 0.791(8) 1 d D . P C 1
H69A H 0.164816 0.656011 0.851084 0.188 Uiso 0.791(8) 1 calc R U P C 1
H69B H 0.098436 0.679904 0.915256 0.188 Uiso 0.791(8) 1 calc R U P C 1
C70 C 0.0441(11) 0.7884(8) 0.7826(9) 0.188(4) Uani 0.791(8) 1 d D . P C 1
H70A H 0.042888 0.789670 0.725224 0.226 Uiso 0.791(8) 1 calc R U P C 1
H70B H -0.021646 0.814349 0.790430 0.226 Uiso 0.791(8) 1 calc R U P C 1
C71 C 0.0928(12) 0.8507(10) 0.7851(11) 0.220(5) Uani 0.791(8) 1 d D . P C 1
H71A H 0.061458 0.913122 0.734166 0.264 Uiso 0.791(8) 1 calc R U P C 1
H71B H 0.158685 0.822950 0.778534 0.264 Uiso 0.791(8) 1 calc R U P C 1
C72 C 0.0933(12) 0.8655(11) 0.8711(10) 0.216(5) Uani 0.791(8) 1 d D . P C 1
H72A H 0.118107 0.804325 0.923996 0.260 Uiso 0.791(8) 1 calc R U P C 1
H72B H 0.133099 0.898420 0.869920 0.260 Uiso 0.791(8) 1 calc R U P C 1
C73 C -0.0074(15) 0.9234(12) 0.8702(11) 0.221(6) Uani 0.791(8) 1 d D . P C 1
H73A H -0.044402 0.885653 0.882425 0.266 Uiso 0.791(8) 1 calc R U P C 1
H73B H -0.035843 0.978501 0.812523 0.266 Uiso 0.791(8) 1 calc R U P C 1
C74 C -0.0079(11) 0.9559(10) 0.9415(9) 0.213(5) Uani 0.791(8) 1 d D . P C 1
H74A H 0.017864 0.900970 0.998629 0.320 Uiso 0.791(8) 1 calc R U P C 1
H74B H -0.072418 0.995626 0.940486 0.320 Uiso 0.791(8) 1 calc R U P C 1
H74C H 0.030629 0.991374 0.929979 0.320 Uiso 0.791(8) 1 calc R U P C 1
C67A C 0.1065(13) 0.5481(19) 0.890(2) 0.103(2) Uani 0.209(8) 1 d D . P C 2
H67C H 0.102263 0.567104 0.936680 0.124 Uiso 0.209(8) 1 calc R U P C 2
H67D H 0.063595 0.516773 0.898132 0.124 Uiso 0.209(8) 1 calc R U P C 2
C68A C 0.061(2) 0.6403(18) 0.805(2) 0.123(3) Uani 0.209(8) 1 d D . P C 2
H68C H 0.072640 0.625611 0.755546 0.148 Uiso 0.209(8) 1 calc R U P C 2
H68D H -0.007726 0.667119 0.801878 0.148 Uiso 0.209(8) 1 calc R U P C 2
C69A C 0.096(3) 0.713(3) 0.793(3) 0.156(4) Uani 0.209(8) 1 d D . P C 2
H69C H 0.085843 0.755368 0.730692 0.188 Uiso 0.209(8) 1 calc R U P C 2
H69D H 0.164555 0.681405 0.815642 0.188 Uiso 0.209(8) 1 calc R U P C 2
C70A C 0.046(4) 0.777(3) 0.842(3) 0.188(4) Uani 0.209(8) 1 d D . P C 2
H70C H -0.020562 0.816352 0.814989 0.226 Uiso 0.209(8) 1 calc R U P C 2
H70D H 0.050556 0.735709 0.904100 0.226 Uiso 0.209(8) 1 calc R U P C 2
C71A C 0.100(3) 0.839(3) 0.832(4) 0.220(5) Uani 0.209(8) 1 d D . P C 2
H71C H 0.150656 0.825198 0.798851 0.264 Uiso 0.209(8) 1 calc R U P C 2
H71D H 0.130856 0.821094 0.890512 0.264 Uiso 0.209(8) 1 calc R U P C 2
C72A C 0.034(4) 0.951(3) 0.784(3) 0.216(5) Uani 0.209(8) 1 d D . P C 2
H72C H 0.071398 0.987419 0.760393 0.260 Uiso 0.209(8) 1 calc R U P C 2
H72D H -0.014579 0.967220 0.736602 0.260 Uiso 0.209(8) 1 calc R U P C 2
C73A C -0.010(6) 0.966(3) 0.857(3) 0.221(6) Uani 0.209(8) 1 d D . P C 2
H73C H -0.079197 0.995444 0.841591 0.266 Uiso 0.209(8) 1 calc R U P C 2
H73D H 0.011020 1.006597 0.870623 0.266 Uiso 0.209(8) 1 calc R U P C 2
C74A C 0.026(4) 0.865(3) 0.936(3) 0.213(5) Uani 0.209(8) 1 d D . P C 2
H74D H 0.087076 0.849501 0.966858 0.320 Uiso 0.209(8) 1 calc R U P C 2
H74E H 0.033363 0.820025 0.914186 0.320 Uiso 0.209(8) 1 calc R U P C 2
H74F H -0.019077 0.863512 0.974744 0.320 Uiso 0.209(8) 1 calc R U P C 2
Co2 Co 0.07411(4) 0.73811(5) 0.24066(5) 0.0719(2) Uani 1 1 d . . . . .
O1 O 0.1394(4) 0.5087(4) 0.5012(3) 0.182(3) Uani 1 1 d . . . . .
O2 O 0.2629(3) 0.8623(3) 0.2599(3) 0.1351(17) Uani 1 1 d . . . . .
O3 O -0.2003(3) 0.9672(3) 0.1602(3) 0.1417(17) Uani 1 1 d . . . . .
O4 O 0.0813(4) 0.5965(4) 0.0894(4) 0.162(2) Uani 1 1 d . . . . .
N7 N 0.0955(3) 0.6339(3) 0.3605(3) 0.0846(11) Uani 1 1 d . . . . .
N8 N 0.1624(3) 0.7928(3) 0.2477(3) 0.1000(13) Uani 1 1 d . . . . .
N9 N -0.0587(3) 0.8298(3) 0.2043(3) 0.0914(12) Uani 1 1 d . . . . .
N10 N 0.1058(4) 0.6810(4) 0.1599(3) 0.1069(15) Uani 1 1 d . . . . .
C1 C 0.1176(3) 0.5733(4) 0.4272(4) 0.0833(14) Uani 1 1 d . . . . .
C2 C 0.2110(4) 0.8273(4) 0.2542(3) 0.0906(15) Uani 1 1 d . . . . .
C3 C -0.1269(4) 0.8966(4) 0.1832(3) 0.0849(14) Uani 1 1 d . . . . .
C4 C 0.0937(5) 0.6413(5) 0.1259(4) 0.1070(19) Uani 1 1 d . . . . .

loop_
_atom_site_aniso_label
_atom_site_aniso_U_11
_atom_site_aniso_U_22
_atom_site_aniso_U_33
_atom_site_aniso_U_23
_atom_site_aniso_U_13
_atom_site_aniso_U_12
Co1 0.0458(3) 0.0545(3) 0.0460(3) -0.0124(3) 0.0061(2) -0.0238(3)
N1 0.063(2) 0.0619(19) 0.0517(18) -0.0112(16) 0.0067(15) -0.0297(16)
N13 0.077(2) 0.0471(17) 0.0509(19) -0.0088(15) 0.0061(16) -0.0183(16)
N2 0.0484(16) 0.0544(17) 0.0486(17) -0.0146(14) 0.0074(13) -0.0202(14)
N3 0.0472(17) 0.0599(18) 0.0494(17) -0.0136(15) 0.0025(13) -0.0256(14)
N12 0.0531(18) 0.0675(19) 0.0544(18) -0.0212(16) 0.0133(14) -0.0339(16)
N4 0.0523(18) 0.0567(17) 0.0524(17) -0.0150(15) 0.0062(14) -0.0282(15)
N11 0.060(2) 0.072(2) 0.062(2) -0.0268(18) 0.0057(16) -0.0307(17)
N5 0.0515(17) 0.0561(17) 0.0514(17) -0.0157(15) 0.0108(14) -0.0261(15)
N6 0.059(2) 0.070(2) 0.063(2) -0.0282(17) 0.0111(15) -0.0325(17)
N14 0.069(2) 0.113(3) 0.095(3) -0.064(3) 0.031(2) -0.042(2)
C5 0.078(3) 0.061(2) 0.057(2) -0.017(2) 0.015(2) -0.037(2)
C6 0.084(3) 0.085(3) 0.070(3) -0.017(2) 0.014(2) -0.052(3)
C7 0.104(4) 0.101(4) 0.086(4) -0.020(3) 0.024(3) -0.070(3)
C8 0.118(5) 0.093(4) 0.083(4) -0.016(3) 0.031(3) -0.066(3)
C9 0.114(4) 0.066(3) 0.058(3) -0.005(2) 0.018(3) -0.038(3)
C10 0.082(3) 0.052(2) 0.056(2) -0.0150(19) 0.012(2) -0.028(2)
C11 0.061(2) 0.051(2) 0.047(2) -0.0128(18) 0.0047(18) -0.0181(18)
C12 0.053(2) 0.056(2) 0.052(2) -0.0171(18) 0.0029(17) -0.0158(18)
C13 0.059(3) 0.080(3) 0.063(3) -0.008(2) -0.005(2) -0.018(2)
C14 0.049(2) 0.102(4) 0.075(3) -0.017(3) -0.011(2) -0.022(2)
C15 0.054(2) 0.092(3) 0.065(3) -0.022(2) 0.003(2) -0.033(2)
C16 0.0402(19) 0.067(2) 0.054(2) -0.0223(19) 0.0045(16) -0.0199(17)
C17 0.047(2) 0.058(2) 0.054(2) -0.0187(18) 0.0099(16) -0.0260(17)
C18 0.057(2) 0.060(2) 0.049(2) -0.0185(18) 0.0088(17) -0.0287(18)
C19 0.076(3) 0.078(3) 0.057(2) -0.018(2) 0.016(2) -0.045(2)
C20 0.090(3) 0.066(3) 0.056(2) -0.011(2) 0.005(2) -0.039(2)
C21 0.067(3) 0.071(3) 0.059(2) -0.012(2) -0.007(2) -0.027(2)
C22 0.058(2) 0.074(3) 0.057(2) -0.014(2) 0.0032(19) -0.032(2)
C23 0.053(2) 0.059(2) 0.048(2) -0.0173(18) 0.0077(16) -0.0270(18)
C24 0.063(2) 0.054(2) 0.053(2) -0.0171(18) 0.0163(19) -0.0290(19)
C25 0.063(3) 0.066(2) 0.069(3) -0.020(2) 0.016(2) -0.032(2)
C26 0.083(3) 0.084(3) 0.095(4) -0.040(3) 0.037(3) -0.032(3)
C27 0.110(5) 0.109(4) 0.100(4) -0.065(4) 0.041(4) -0.041(4)
C28 0.099(4) 0.097(4) 0.081(3) -0.050(3) 0.022(3) -0.042(3)
C29 0.077(3) 0.069(3) 0.056(2) -0.024(2) 0.013(2) -0.037(2)
C30 0.056(2) 0.060(2) 0.050(2) -0.0187(18) 0.0091(17) -0.0309(18)
C31 0.057(2) 0.061(2) 0.053(2) -0.0178(19) 0.0059(18) -0.0327(19)
C32 0.058(3) 0.093(3) 0.087(3) -0.046(3) 0.012(2) -0.040(2)
C33 0.052(3) 0.113(4) 0.116(4) -0.061(4) 0.015(3) -0.034(3)
C34 0.056(3) 0.116(4) 0.118(4) -0.073(4) 0.024(3) -0.033(3)
C35 0.053(2) 0.074(3) 0.069(3) -0.032(2) 0.017(2) -0.032(2)
C36 0.060(2) 0.077(3) 0.067(3) -0.038(2) 0.023(2) -0.032(2)
C37 0.087(3) 0.116(4) 0.078(3) -0.059(3) 0.026(3) -0.053(3)
C38 0.107(5) 0.184(6) 0.118(5) -0.108(5) 0.050(4) -0.071(4)
C39 0.130(5) 0.182(6) 0.102(4) -0.099(5) 0.041(4) -0.087(5)
C40 0.109(4) 0.130(5) 0.082(3) -0.054(4) 0.016(3) -0.063(4)
C41 0.086(3) 0.088(3) 0.072(3) -0.038(3) 0.009(2) -0.041(3)
C42 0.075(3) 0.080(3) 0.057(2) -0.032(2) 0.017(2) -0.040(2)
C43 0.092(3) 0.049(5) 0.054(3) -0.001(3) -0.007(2) -0.018(3)
C44 0.130(6) 0.077(5) 0.072(4) -0.022(4) -0.011(4) -0.031(5)
C45 0.152(7) 0.094(5) 0.084(4) -0.027(3) -0.006(4) -0.040(5)
C46 0.229(10) 0.188(8) 0.127(7) -0.093(7) 0.039(8) -0.115(8)
C47 0.197(12) 0.206(10) 0.217(10) -0.136(9) 0.079(9) -0.113(9)
C48 0.185(10) 0.187(9) 0.214(13) -0.123(9) 0.064(8) -0.100(8)
C49 0.325(15) 0.219(12) 0.212(15) -0.124(12) 0.097(14) -0.169(12)
C50 0.30(2) 0.193(13) 0.205(15) -0.106(11) 0.088(13) -0.144(15)
C43A 0.092(3) 0.049(5) 0.054(3) -0.001(3) -0.007(2) -0.018(3)
C44A 0.130(6) 0.077(5) 0.072(4) -0.022(4) -0.011(4) -0.031(5)
C45A 0.152(7) 0.094(5) 0.084(4) -0.027(3) -0.006(4) -0.040(5)
C46A 0.229(10) 0.188(8) 0.127(7) -0.093(7) 0.039(8) -0.115(8)
C47A 0.197(12) 0.206(10) 0.217(10) -0.136(9) 0.079(9) -0.113(9)
C48A 0.185(10) 0.187(9) 0.214(13) -0.123(9) 0.064(8) -0.100(8)
C49A 0.325(15) 0.219(12) 0.212(15) -0.124(12) 0.097(14) -0.169(12)
C50A 0.30(2) 0.193(13) 0.205(15) -0.106(11) 0.088(13) -0.144(15)
C51 0.057(2) 0.083(3) 0.068(3) -0.032(2) 0.0190(19) -0.041(2)
C52 0.097(4) 0.131(4) 0.087(3) -0.062(3) 0.033(3) -0.074(3)
C53 0.098(4) 0.098(4) 0.111(4) -0.034(3) 0.009(3) -0.063(3)
C54 0.176(7) 0.167(6) 0.102(4) -0.061(4) 0.027(4) -0.125(6)
C55 0.192(8) 0.184(8) 0.164(7) -0.080(7) 0.029(6) -0.117(7)
C56 0.28(2) 0.309(14) 0.326(16) -0.249(13) 0.140(12) -0.216(12)
C57 0.302(16) 0.32(2) 0.331(17) -0.259(15) 0.158(14) -0.222(16)
C58 0.326(19) 0.34(2) 0.349(16) -0.267(16) 0.164(13) -0.240(18)
C56A 0.28(2) 0.309(14) 0.326(16) -0.249(13) 0.140(12) -0.216(12)
C57A 0.302(16) 0.32(2) 0.331(17) -0.259(15) 0.158(14) -0.222(16)
C58A 0.326(19) 0.34(2) 0.349(16) -0.267(16) 0.164(13) -0.240(18)
C59 0.086(3) 0.098(3) 0.066(3) -0.033(3) 0.005(2) -0.047(3)
C60 0.094(4) 0.107(4) 0.087(3) -0.043(3) 0.016(3) -0.058(3)
C61 0.095(4) 0.137(5) 0.112(4) -0.071(4) 0.027(3) -0.069(4)
C62 0.131(5) 0.169(7) 0.167(7) -0.096(6) 0.035(5) -0.099(5)
C63 0.111(5) 0.208(8) 0.233(9) -0.142(8) 0.032(5) -0.092(6)
C64 0.149(7) 0.233(10) 0.277(12) -0.141(9) 0.050(7) -0.137(8)
C65 0.157(9) 0.225(11) 0.329(16) -0.153(12) 0.035(9) -0.101(8)
C66 0.168(9) 0.197(10) 0.373(17) -0.152(11) 0.094(10) -0.116(8)
C67 0.078(4) 0.146(6) 0.114(7) -0.085(5) 0.048(4) -0.046(4)
C68 0.081(4) 0.139(5) 0.148(7) -0.084(5) 0.030(5) -0.025(4)
C69 0.142(7) 0.145(6) 0.159(9) -0.060(6) 0.007(7) -0.049(5)
C70 0.211(10) 0.148(7) 0.166(9) -0.057(7) 0.011(8) -0.054(6)
C71 0.239(11) 0.179(8) 0.218(12) -0.077(9) 0.034(9) -0.082(7)
C72 0.221(10) 0.181(9) 0.223(10) -0.071(8) 0.027(9) -0.086(8)
C73 0.223(10) 0.178(11) 0.235(11) -0.066(9) 0.056(10) -0.090(9)
C74 0.231(13) 0.159(9) 0.221(11) -0.045(8) 0.050(10) -0.104(9)
C67A 0.078(4) 0.146(6) 0.114(7) -0.085(5) 0.048(4) -0.046(4)
C68A 0.081(4) 0.139(5) 0.148(7) -0.084(5) 0.030(5) -0.025(4)
C69A 0.142(7) 0.145(6) 0.159(9) -0.060(6) 0.007(7) -0.049(5)
C70A 0.211(10) 0.148(7) 0.166(9) -0.057(7) 0.011(8) -0.054(6)
C71A 0.239(11) 0.179(8) 0.218(12) -0.077(9) 0.034(9) -0.082(7)
C72A 0.221(10) 0.181(9) 0.223(10) -0.071(8) 0.027(9) -0.086(8)
C73A 0.223(10) 0.178(11) 0.235(11) -0.066(9) 0.056(10) -0.090(9)
C74A 0.231(13) 0.159(9) 0.221(11) -0.045(8) 0.050(10) -0.104(9)
Co2 0.0520(4) 0.0750(4) 0.0692(4) -0.0187(4) 0.0073(3) -0.0241(3)
O1 0.248(6) 0.148(4) 0.099(3) 0.027(3) -0.052(3) -0.129(4)
O2 0.114(3) 0.126(3) 0.123(3) 0.005(2) -0.020(2) -0.081(3)
O3 0.087(3) 0.121(3) 0.158(4) -0.057(3) -0.024(3) 0.007(2)
O4 0.176(5) 0.199(5) 0.151(4) -0.122(4) 0.057(4) -0.072(4)
N7 0.069(2) 0.087(3) 0.079(3) -0.019(2) -0.003(2) -0.036(2)
N8 0.072(3) 0.104(3) 0.115(3) -0.034(3) 0.018(2) -0.048(2)
N9 0.059(2) 0.089(3) 0.085(3) -0.019(2) 0.000(2) -0.016(2)
N10 0.108(4) 0.111(4) 0.093(3) -0.046(3) 0.021(3) -0.039(3)
C1 0.080(3) 0.076(3) 0.083(3) -0.017(3) -0.013(3) -0.045(3)
C2 0.068(3) 0.086(3) 0.075(3) 0.003(3) 0.001(2) -0.037(3)
C3 0.060(3) 0.097(4) 0.075(3) -0.025(3) 0.001(2) -0.028(3)
C4 0.102(4) 0.115(5) 0.086(4) -0.049(4) 0.032(3) -0.023(4)

loop_
_atom_type_symbol
_atom_type_description
_atom_type_scat_dispersion_real
_atom_type_scat_dispersion_imag
_atom_type_scat_source
C C 0.0181 0.0091 'International Tables Vol C Tables 4.2.6.8 and 6.1.1.4'
H H 0.0000 0.0000 'International Tables Vol C Tables 4.2.6.8 and 6.1.1.4'
Co Co -2.3653 3.6143 'International Tables Vol C Tables 4.2.6.8 and 6.1.1.4'
N N 0.0311 0.0180 'International Tables Vol C Tables 4.2.6.8 and 6.1.1.4'
O O 0.0492 0.0322 'International Tables Vol C Tables 4.2.6.8 and 6.1.1.4'

loop_
_geom_angle_atom_site_label_1
_geom_angle_atom_site_label_2
_geom_angle_atom_site_label_3
_geom_angle
_geom_angle_site_symmetry_1
_geom_angle_site_symmetry_3
_geom_angle_publ_flag
N5 Co1 N2 171.10(12) . . ?
N5 Co1 N3 108.79(11) . . ?
N2 Co1 N3 75.74(11) . . ?
N5 Co1 N1 100.15(12) . . ?
N2 Co1 N1 75.66(12) . . ?
N3 Co1 N1 151.05(12) . . ?
N5 Co1 N4 75.52(12) . . ?
N2 Co1 N4 112.47(12) . . ?
N3 Co1 N4 91.10(11) . . ?
N1 Co1 N4 95.67(12) . . ?
N5 Co1 N6 75.80(12) . . ?
N2 Co1 N6 96.13(12) . . ?
N3 Co1 N6 98.36(12) . . ?
N1 Co1 N6 89.05(13) . . ?
N4 Co1 N6 151.32(12) . . ?
C11 N1 C5 107.0(3) . . ?
C11 N1 Co1 114.3(2) . . ?
C5 N1 Co1 136.2(3) . . ?
C11 N13 C10 107.1(3) . . ?
C11 N13 C43 128.5(7) . . ?
C10 N13 C43 123.3(7) . . ?
C11 N13 C43A 134.4(17) . . ?
C10 N13 C43A 118.1(17) . . ?
C12 N2 C16 121.2(3) . . ?
C12 N2 Co1 119.0(2) . . ?
C16 N2 Co1 119.2(2) . . ?
C17 N3 C23 105.8(3) . . ?
C17 N3 Co1 115.6(2) . . ?
C23 N3 Co1 138.5(2) . . ?
C17 N12 C18 106.2(3) . . ?
C17 N12 C51 131.6(3) . . ?
C18 N12 C51 122.1(3) . . ?
C30 N4 C24 105.7(3) . . ?
C30 N4 Co1 115.2(3) . . ?
C24 N4 Co1 139.0(2) . . ?
C30 N11 C29 106.5(3) . . ?
C30 N11 C59 130.9(4) . . ?
C29 N11 C59 122.6(4) . . ?
C35 N5 C31 120.7(3) . . ?
C35 N5 Co1 119.5(3) . . ?
C31 N5 Co1 119.3(3) . . ?
C36 N6 C42 106.4(3) . . ?
C36 N6 Co1 113.7(3) . . ?
C42 N6 Co1 139.5(3) . . ?
C36 N14 C37 106.3(4) . . ?
C36 N14 C67 130.9(5) . . ?
C37 N14 C67 122.5(5) . . ?
C36 N14 C67A 121.2(16) . . ?
C37 N14 C67A 127.0(17) . . ?
N1 C5 C6 131.4(4) . . ?
N1 C5 C10 108.5(4) . . ?
C6 C5 C10 120.1(4) . . ?
C5 C6 C7 118.1(4) . . ?
C5 C6 H6 121.0 . . ?
C7 C6 H6 121.0 . . ?
C8 C7 C6 121.3(5) . . ?
C8 C7 H7 119.3 . . ?
C6 C7 H7 119.3 . . ?
C9 C8 C7 122.0(4) . . ?
C9 C8 H8 119.0 . . ?
C7 C8 H8 119.0 . . ?
C8 C9 C10 117.5(4) . . ?
C8 C9 H9 121.3 . . ?
C10 C9 H9 121.3 . . ?
N13 C10 C9 132.8(4) . . ?
N13 C10 C5 106.0(3) . . ?
C9 C10 C5 121.1(4) . . ?
N1 C11 N13 111.4(3) . . ?
N1 C11 C12 118.8(3) . . ?
N13 C11 C12 129.7(3) . . ?
N2 C12 C13 120.1(4) . . ?
N2 C12 C11 111.1(3) . . ?
C13 C12 C11 128.7(4) . . ?
C14 C13 C12 118.2(4) . . ?
C14 C13 H13 120.9 . . ?
C12 C13 H13 120.9 . . ?
C13 C14 C15 121.5(4) . . ?
C13 C14 H14 119.3 . . ?
C15 C14 H14 119.3 . . ?
C16 C15 C14 118.1(4) . . ?
C16 C15 H15 121.0 . . ?
C14 C15 H15 121.0 . . ?
N2 C16 C15 120.8(3) . . ?
N2 C16 C17 110.5(3) . . ?
C15 C16 C17 128.7(4) . . ?
N3 C17 N12 112.4(3) . . ?
N3 C17 C16 118.5(3) . . ?
N12 C17 C16 129.0(3) . . ?
C19 C18 C23 122.7(4) . . ?
C19 C18 N12 131.5(3) . . ?
C23 C18 N12 105.9(3) . . ?
C20 C19 C18 116.2(4) . . ?
C20 C19 H19 121.9 . . ?
C18 C19 H19 121.9 . . ?
C19 C20 C21 122.2(4) . . ?
C19 C20 H20 118.9 . . ?
C21 C20 H20 118.9 . . ?
C22 C21 C20 121.6(4) . . ?
C22 C21 H21 119.2 . . ?
C20 C21 H21 119.2 . . ?
C21 C22 C23 117.1(4) . . ?
C21 C22 H22 121.5 . . ?
C23 C22 H22 121.5 . . ?
N3 C23 C18 109.6(3) . . ?
N3 C23 C22 130.1(3) . . ?
C18 C23 C22 120.3(3) . . ?
N4 C24 C29 109.1(3) . . ?
N4 C24 C25 129.9(4) . . ?
C29 C24 C25 121.0(4) . . ?
C26 C25 C24 116.9(4) . . ?
C26 C25 H25 121.6 . . ?
C24 C25 H25 121.6 . . ?
C25 C26 C27 121.5(5) . . ?
C25 C26 H26 119.2 . . ?
C27 C26 H26 119.2 . . ?
C28 C27 C26 121.7(5) . . ?
C28 C27 H27 119.2 . . ?
C26 C27 H27 119.2 . . ?
C27 C28 C29 117.7(5) . . ?
C27 C28 H28 121.1 . . ?
C29 C28 H28 121.1 . . ?
C28 C29 N11 132.5(4) . . ?
C28 C29 C24 121.2(4) . . ?
N11 C29 C24 106.3(4) . . ?
N4 C30 N11 112.5(3) . . ?
N4 C30 C31 118.6(3) . . ?
N11 C30 C31 128.9(3) . . ?
N5 C31 C32 120.2(4) . . ?
N5 C31 C30 111.1(3) . . ?
C32 C31 C30 128.7(4) . . ?
C33 C32 C31 118.9(4) . . ?
C33 C32 H32 120.6 . . ?
C31 C32 H32 120.6 . . ?
C32 C33 C34 121.0(4) . . ?
C32 C33 H33 119.5 . . ?
C34 C33 H33 119.5 . . ?
C33 C34 C35 118.6(4) . . ?
C33 C34 H34 120.7 . . ?
C35 C34 H34 120.7 . . ?
N5 C35 C34 120.7(4) . . ?
N5 C35 C36 110.9(3) . . ?
C34 C35 C36 128.3(4) . . ?
N6 C36 N14 111.7(4) . . ?
N6 C36 C35 119.8(4) . . ?
N14 C36 C35 128.5(4) . . ?
C42 C37 N14 106.6(4) . . ?
C42 C37 C38 122.2(5) . . ?
N14 C37 C38 131.2(5) . . ?
C39 C38 C37 115.6(5) . . ?
C39 C38 H38 122.2 . . ?
C37 C38 H38 122.2 . . ?
C40 C39 C38 122.8(5) . . ?
C40 C39 H39 118.6 . . ?
C38 C39 H39 118.6 . . ?
C39 C40 C41 121.3(5) . . ?
C39 C40 H40 119.3 . . ?
C41 C40 H40 119.3 . . ?
C40 C41 C42 117.6(5) . . ?
C40 C41 H41 121.2 . . ?
C42 C41 H41 121.2 . . ?
C37 C42 N6 109.0(4) . . ?
C37 C42 C41 120.4(4) . . ?
N6 C42 C41 130.5(4) . . ?
N13 C43 C44 111.8(5) . . ?
N13 C43 H43A 109.3 . . ?
C44 C43 H43A 109.3 . . ?
N13 C43 H43B 109.3 . . ?
C44 C43 H43B 109.3 . . ?
H43A C43 H43B 107.9 . . ?
C45 C44 C43 113.2(7) . . ?
C45 C44 H44A 108.9 . . ?
C43 C44 H44A 108.9 . . ?
C45 C44 H44B 108.9 . . ?
C43 C44 H44B 108.9 . . ?
H44A C44 H44B 107.8 . . ?
C44 C45 C46 114.8(9) . . ?
C44 C45 H45A 108.6 . . ?
C46 C45 H45A 108.6 . . ?
C44 C45 H45B 108.6 . . ?
C46 C45 H45B 108.6 . . ?
H45A C45 H45B 107.6 . . ?
C47 C46 C45 110.9(11) . . ?
C47 C46 H46A 109.5 . . ?
C45 C46 H46A 109.5 . . ?
C47 C46 H46B 109.5 . . ?
C45 C46 H46B 109.5 . . ?
H46A C46 H46B 108.0 . . ?
C46 C47 C48 109.8(11) . . ?
C46 C47 H47A 109.7 . . ?
C48 C47 H47A 109.7 . . ?
C46 C47 H47B 109.7 . . ?
C48 C47 H47B 109.7 . . ?
H47A C47 H47B 108.2 . . ?
C49 C48 C47 122.7(13) . . ?
C49 C48 H48A 106.7 . . ?
C47 C48 H48A 106.7 . . ?
C49 C48 H48B 106.7 . . ?
C47 C48 H48B 106.7 . . ?
H48A C48 H48B 106.6 . . ?
C50 C49 C48 130.6(19) . . ?
C50 C49 H49A 104.6 . . ?
C48 C49 H49A 104.6 . . ?
C50 C49 H49B 104.6 . . ?
C48 C49 H49B 104.6 . . ?
H49A C49 H49B 105.7 . . ?
C49 C50 H50A 109.5 . . ?
C49 C50 H50B 109.5 . . ?
H50A C50 H50B 109.5 . . ?
C49 C50 H50C 109.5 . . ?
H50A C50 H50C 109.5 . . ?
H50B C50 H50C 109.5 . . ?
N13 C43A C44A 113.2(13) . . ?
N13 C43A H43C 108.9 . . ?
C44A C43A H43C 108.9 . . ?
N13 C43A H43D 108.9 . . ?
C44A C43A H43D 108.9 . . ?
H43C C43A H43D 107.7 . . ?
C45A C44A C43A 116.8(18) . . ?
C45A C44A H44C 108.1 . . ?
C43A C44A H44C 108.1 . . ?
C45A C44A H44D 108.1 . . ?
C43A C44A H44D 108.1 . . ?
H44C C44A H44D 107.3 . . ?
C44A C45A C46A 106.2(14) . . ?
C44A C45A H45C 110.5 . . ?
C46A C45A H45C 110.5 . . ?
C44A C45A H45D 110.5 . . ?
C46A C45A H45D 110.5 . . ?
H45C C45A H45D 108.7 . . ?
C47A C46A C45A 116(2) . . ?
C47A C46A H46C 108.4 . . ?
C45A C46A H46C 108.4 . . ?
C47A C46A H46D 108.4 . . ?
C45A C46A H46D 108.4 . . ?
H46C C46A H46D 107.4 . . ?
C46A C47A C48A 111(2) . . ?
C46A C47A H47C 109.4 . . ?
C48A C47A H47C 109.4 . . ?
C46A C47A H47D 109.4 . . ?
C48A C47A H47D 109.4 . . ?
H47C C47A H47D 108.0 . . ?
C49A C48A C47A 131(3) . . ?
C49A C48A H48C 104.6 . . ?
C47A C48A H48C 104.6 . . ?
C49A C48A H48D 104.6 . . ?
C47A C48A H48D 104.6 . . ?
H48C C48A H48D 105.7 . . ?
C50A C49A C48A 133(3) . . ?
C50A C49A H49C 103.9 . . ?
C48A C49A H49C 103.9 . . ?
C50A C49A H49D 103.9 . . ?
C48A C49A H49D 103.9 . . ?
H49C C49A H49D 105.4 . . ?
C49A C50A H50D 109.5 . . ?
C49A C50A H50E 109.5 . . ?
H50D C50A H50E 109.5 . . ?
C49A C50A H50F 109.5 . . ?
H50D C50A H50F 109.5 . . ?
H50E C50A H50F 109.5 . . ?
N12 C51 C52 111.3(3) . . ?
N12 C51 H51A 109.4 . . ?
C52 C51 H51A 109.4 . . ?
N12 C51 H51B 109.4 . . ?
C52 C51 H51B 109.4 . . ?
H51A C51 H51B 108.0 . . ?
C53 C52 C51 116.4(4) . . ?
C53 C52 H52A 108.2 . . ?
C51 C52 H52A 108.2 . . ?
C53 C52 H52B 108.2 . . ?
C51 C52 H52B 108.2 . . ?
H52A C52 H52B 107.3 . . ?
C52 C53 C54 112.8(5) . . ?
C52 C53 H53A 109.0 . . ?
C54 C53 H53A 109.0 . . ?
C52 C53 H53B 109.0 . . ?
C54 C53 H53B 109.0 . . ?
H53A C53 H53B 107.8 . . ?
C55 C54 C53 116.7(7) . . ?
C55 C54 H54A 108.1 . . ?
C53 C54 H54A 108.1 . . ?
C55 C54 H54B 108.1 . . ?
C53 C54 H54B 108.1 . . ?
H54A C54 H54B 107.3 . . ?
C54 C55 C56A 122(2) . . ?
C54 C55 C56 106.8(18) . . ?
C54 C55 H55A 109.6 . . ?
C56 C55 H55A 110.7 . . ?
C54 C55 H55B 110.2 . . ?
C56 C55 H55B 111.4 . . ?
H55A C55 H55B 108.2 . . ?
C54 C55 H55C 107.0 . . ?
C56A C55 H55C 107.4 . . ?
C54 C55 H55D 107.6 . . ?
C56A C55 H55D 105.5 . . ?
H55C C55 H55D 106.8 . . ?
C57 C56 C55 112(3) . . ?
C57 C56 H56A 109.1 . . ?
C55 C56 H56A 109.1 . . ?
C57 C56 H56B 109.1 . . ?
C55 C56 H56B 109.1 . . ?
H56A C56 H56B 107.8 . . ?
C56 C57 C58 113(2) . . ?
C56 C57 H57A 109.0 . . ?
C58 C57 H57A 109.0 . . ?
C56 C57 H57B 109.0 . . ?
C58 C57 H57B 109.0 . . ?
H57A C57 H57B 107.8 . . ?
C57 C58 H58A 109.5 . . ?
C57 C58 H58B 109.5 . . ?
H58A C58 H58B 109.5 . . ?
C57 C58 H58C 109.5 . . ?
H58A C58 H58C 109.5 . . ?
H58B C58 H58C 109.5 . . ?
C57A C56A C55 124(2) . . ?
C57A C56A H56C 106.3 . . ?
C55 C56A H56C 106.3 . . ?
C57A C56A H56D 106.3 . . ?
C55 C56A H56D 106.3 . . ?
H56C C56A H56D 106.4 . . ?
C56A C57A C58A 111(3) . . ?
C56A C57A H57C 109.5 . . ?
C58A C57A H57C 109.5 . . ?
C56A C57A H57D 109.5 . . ?
C58A C57A H57D 109.5 . . ?
H57C C57A H57D 108.1 . . ?
C57A C58A H58D 109.5 . . ?
C57A C58A H58E 109.5 . . ?
H58D C58A H58E 109.5 . . ?
C57A C58A H58F 109.5 . . ?
H58D C58A H58F 109.5 . . ?
H58E C58A H58F 109.5 . . ?
N11 C59 C60 111.0(4) . . ?
N11 C59 H59A 109.4 . . ?
C60 C59 H59A 109.4 . . ?
N11 C59 H59B 109.4 . . ?
C60 C59 H59B 109.4 . . ?
H59A C59 H59B 108.0 . . ?
C59 C60 C61 111.5(4) . . ?
C59 C60 H60A 109.3 . . ?
C61 C60 H60A 109.3 . . ?
C59 C60 H60B 109.3 . . ?
C61 C60 H60B 109.3 . . ?
H60A C60 H60B 108.0 . . ?
C60 C61 C62 111.4(5) . . ?
C60 C61 H61A 109.3 . . ?
C62 C61 H61A 109.3 . . ?
C60 C61 H61B 109.3 . . ?
C62 C61 H61B 109.3 . . ?
H61A C61 H61B 108.0 . . ?
C63 C62 C61 114.9(6) . . ?
C63 C62 H62A 108.5 . . ?
C61 C62 H62A 108.5 . . ?
C63 C62 H62B 108.5 . . ?
C61 C62 H62B 108.5 . . ?
H62A C62 H62B 107.5 . . ?
C62 C63 C64 111.1(7) . . ?
C62 C63 H63A 109.4 . . ?
C64 C63 H63A 109.4 . . ?
C62 C63 H63B 109.4 . . ?
C64 C63 H63B 109.4 . . ?
H63A C63 H63B 108.0 . . ?
C65 C64 C63 119.5(10) . . ?
C65 C64 H64A 107.4 . . ?
C63 C64 H64A 107.4 . . ?
C65 C64 H64B 107.4 . . ?
C63 C64 H64B 107.4 . . ?
H64A C64 H64B 107.0 . . ?
C64 C65 C66 119.7(11) . . ?
C64 C65 H65A 107.4 . . ?
C66 C65 H65A 107.4 . . ?
C64 C65 H65B 107.4 . . ?
C66 C65 H65B 107.4 . . ?
H65A C65 H65B 106.9 . . ?
C65 C66 H66A 109.5 . . ?
C65 C66 H66B 109.5 . . ?
H66A C66 H66B 109.5 . . ?
C65 C66 H66C 109.5 . . ?
H66A C66 H66C 109.5 . . ?
H66B C66 H66C 109.5 . . ?
N14 C67 C68 108.6(6) . . ?
N14 C67 H67A 110.0 . . ?
C68 C67 H67A 110.0 . . ?
N14 C67 H67B 110.0 . . ?
C68 C67 H67B 110.0 . . ?
H67A C67 H67B 108.4 . . ?
C69 C68 C67 115.2(8) . . ?
C69 C68 H68A 108.5 . . ?
C67 C68 H68A 108.5 . . ?
C69 C68 H68B 108.5 . . ?
C67 C68 H68B 108.5 . . ?
H68A C68 H68B 107.5 . . ?
C68 C69 C70 114.4(9) . . ?
C68 C69 H69A 108.7 . . ?
C70 C69 H69A 108.7 . . ?
C68 C69 H69B 108.7 . . ?
C70 C69 H69B 108.7 . . ?
H69A C69 H69B 107.6 . . ?
C71 C70 C69 111.6(11) . . ?
C71 C70 H70A 109.3 . . ?
C69 C70 H70A 109.3 . . ?
C71 C70 H70B 109.3 . . ?
C69 C70 H70B 109.3 . . ?
H70A C70 H70B 108.0 . . ?
C70 C71 C72 116.8(13) . . ?
C70 C71 H71A 108.1 . . ?
C72 C71 H71A 108.1 . . ?
C70 C71 H71B 108.1 . . ?
C72 C71 H71B 108.1 . . ?
H71A C71 H71B 107.3 . . ?
C73 C72 C71 106.6(14) . . ?
C73 C72 H72A 110.4 . . ?
C71 C72 H72A 110.4 . . ?
C73 C72 H72B 110.4 . . ?
C71 C72 H72B 110.4 . . ?
H72A C72 H72B 108.6 . . ?
C72 C73 C74 108.2(17) . . ?
C72 C73 H73A 110.1 . . ?
C74 C73 H73A 110.1 . . ?
C72 C73 H73B 110.1 . . ?
C74 C73 H73B 110.1 . . ?
H73A C73 H73B 108.4 . . ?
C73 C74 H74A 109.5 . . ?
C73 C74 H74B 109.5 . . ?
H74A C74 H74B 109.5 . . ?
C73 C74 H74C 109.5 . . ?
H74A C74 H74C 109.5 . . ?
H74B C74 H74C 109.5 . . ?
N14 C67A C68A 127(2) . . ?
N14 C67A H67C 105.6 . . ?
C68A C67A H67C 105.6 . . ?
N14 C67A H67D 105.6 . . ?
C68A C67A H67D 105.6 . . ?
H67C C67A H67D 106.1 . . ?
C69A C68A C67A 115(2) . . ?
C69A C68A H68C 108.6 . . ?
C67A C68A H68C 108.6 . . ?
C69A C68A H68D 108.6 . . ?
C67A C68A H68D 108.6 . . ?
H68C C68A H68D 107.6 . . ?
C68A C69A C70A 115(2) . . ?
C68A C69A H69C 108.5 . . ?
C70A C69A H69C 108.5 . . ?
C68A C69A H69D 108.5 . . ?
C70A C69A H69D 108.5 . . ?
H69C C69A H69D 107.5 . . ?
C71A C70A C69A 107(2) . . ?
C71A C70A H70C 110.3 . . ?
C69A C70A H70C 110.3 . . ?
C71A C70A H70D 110.3 . . ?
C69A C70A H70D 110.3 . . ?
H70C C70A H70D 108.6 . . ?
C70A C71A C72A 114(3) . . ?
C70A C71A H71C 108.8 . . ?
C72A C71A H71C 108.8 . . ?
C70A C71A H71D 108.8 . . ?
C72A C71A H71D 108.8 . . ?
H71C C71A H71D 107.7 . . ?
C73A C72A C71A 102(2) . . ?
C73A C72A H72C 111.3 . . ?
C71A C72A H72C 111.3 . . ?
C73A C72A H72D 111.3 . . ?
C71A C72A H72D 111.3 . . ?
H72C C72A H72D 109.2 . . ?
C72A C73A C74A 104(2) . . ?
C72A C73A H73C 110.9 . . ?
C74A C73A H73C 110.9 . . ?
C72A C73A H73D 110.9 . . ?
C74A C73A H73D 110.9 . . ?
H73C C73A H73D 108.9 . . ?
C73A C74A H74D 109.5 . . ?
C73A C74A H74E 109.5 . . ?
H74D C74A H74E 109.5 . . ?
C73A C74A H74F 109.5 . . ?
H74D C74A H74F 109.5 . . ?
H74E C74A H74F 109.5 . . ?
N9 Co2 N8 112.96(19) . . ?
N9 Co2 N10 109.4(2) . . ?
N8 Co2 N10 110.9(2) . . ?
N9 Co2 N7 110.45(17) . . ?
N8 Co2 N7 105.36(17) . . ?
N10 Co2 N7 107.53(19) . . ?
C1 N7 Co2 172.4(4) . . ?
C2 N8 Co2 176.2(5) . . ?
C3 N9 Co2 164.2(4) . . ?
C4 N10 Co2 152.3(5) . . ?
N7 C1 O1 177.8(8) . . ?
N8 C2 O2 178.4(7) . . ?
N9 C3 O3 178.9(6) . . ?
N10 C4 O4 179.2(8) . . ?

loop_
_geom_bond_atom_site_label_1
_geom_bond_atom_site_label_2
_geom_bond_distance
_geom_bond_site_symmetry_2
_geom_bond_publ_flag
Co1 N5 2.099(3) . ?
Co1 N2 2.100(3) . ?
Co1 N3 2.109(3) . ?
Co1 N1 2.125(3) . ?
Co1 N4 2.126(3) . ?
Co1 N6 2.139(3) . ?
N1 C11 1.324(5) . ?
N1 C5 1.380(5) . ?
N13 C11 1.367(5) . ?
N13 C10 1.384(5) . ?
N13 C43 1.472(6) . ?
N13 C43A 1.475(8) . ?
N2 C12 1.343(4) . ?
N2 C16 1.348(4) . ?
N3 C17 1.320(4) . ?
N3 C23 1.383(4) . ?
N12 C17 1.368(4) . ?
N12 C18 1.393(5) . ?
N12 C51 1.468(4) . ?
N4 C30 1.330(4) . ?
N4 C24 1.377(5) . ?
N11 C30 1.354(5) . ?
N11 C29 1.384(5) . ?
N11 C59 1.476(5) . ?
N5 C35 1.341(5) . ?
N5 C31 1.355(5) . ?
N6 C36 1.326(5) . ?
N6 C42 1.381(5) . ?
N14 C36 1.364(5) . ?
N14 C37 1.389(6) . ?
N14 C67 1.478(6) . ?
N14 C67A 1.481(9) . ?
C5 C6 1.381(6) . ?
C5 C10 1.403(5) . ?
C6 C7 1.384(6) . ?
C6 H6 0.9300 . ?
C7 C8 1.371(7) . ?
C7 H7 0.9300 . ?
C8 C9 1.367(7) . ?
C8 H8 0.9300 . ?
C9 C10 1.390(6) . ?
C9 H9 0.9300 . ?
C11 C12 1.467(5) . ?
C12 C13 1.394(5) . ?
C13 C14 1.368(6) . ?
C13 H13 0.9300 . ?
C14 C15 1.380(6) . ?
C14 H14 0.9300 . ?
C15 C16 1.375(5) . ?
C15 H15 0.9300 . ?
C16 C17 1.477(5) . ?
C18 C19 1.384(5) . ?
C18 C23 1.389(5) . ?
C19 C20 1.366(6) . ?
C19 H19 0.9300 . ?
C20 C21 1.393(6) . ?
C20 H20 0.9300 . ?
C21 C22 1.374(5) . ?
C21 H21 0.9300 . ?
C22 C23 1.392(5) . ?
C22 H22 0.9300 . ?
C24 C29 1.393(5) . ?
C24 C25 1.393(5) . ?
C25 C26 1.373(6) . ?
C25 H25 0.9300 . ?
C26 C27 1.398(7) . ?
C26 H26 0.9300 . ?
C27 C28 1.354(7) . ?
C27 H27 0.9300 . ?
C28 C29 1.381(6) . ?
C28 H28 0.9300 . ?
C30 C31 1.459(5) . ?
C31 C32 1.385(5) . ?
C32 C33 1.360(6) . ?
C32 H32 0.9300 . ?
C33 C34 1.374(7) . ?
C33 H33 0.9300 . ?
C34 C35 1.380(6) . ?
C34 H34 0.9300 . ?
C35 C36 1.464(6) . ?
C37 C42 1.379(6) . ?
C37 C38 1.395(7) . ?
C38 C39 1.372(8) . ?
C38 H38 0.9300 . ?
C39 C40 1.369(8) . ?
C39 H39 0.9300 . ?
C40 C41 1.370(7) . ?
C40 H40 0.9300 . ?
C41 C42 1.386(6) . ?
C41 H41 0.9300 . ?
C43 C44 1.497(10) . ?
C43 H43A 0.9700 . ?
C43 H43B 0.9700 . ?
C44 C45 1.488(9) . ?
C44 H44A 0.9700 . ?
C44 H44B 0.9700 . ?
C45 C46 1.577(13) . ?
C45 H45A 0.9700 . ?
C45 H45B 0.9700 . ?
C46 C47 1.476(15) . ?
C46 H46A 0.9700 . ?
C46 H46B 0.9700 . ?
C47 C48 1.527(13) . ?
C47 H47A 0.9700 . ?
C47 H47B 0.9700 . ?
C48 C49 1.402(15) . ?
C48 H48A 0.9700 . ?
C48 H48B 0.9700 . ?
C49 C50 1.304(18) . ?
C49 H49A 0.9700 . ?
C49 H49B 0.9700 . ?
C50 H50A 0.9600 . ?
C50 H50B 0.9600 . ?
C50 H50C 0.9600 . ?
C43A C44A 1.492(12) . ?
C43A H43C 0.9700 . ?
C43A H43D 0.9700 . ?
C44A C45A 1.484(12) . ?
C44A H44C 0.9700 . ?
C44A H44D 0.9700 . ?
C45A C46A 1.581(15) . ?
C45A H45C 0.9700 . ?
C45A H45D 0.9700 . ?
C46A C47A 1.466(17) . ?
C46A H46C 0.9700 . ?
C46A H46D 0.9700 . ?
C47A C48A 1.523(15) . ?
C47A H47C 0.9700 . ?
C47A H47D 0.9700 . ?
C48A C49A 1.399(16) . ?
C48A H48C 0.9700 . ?
C48A H48D 0.9700 . ?
C49A C50A 1.317(19) . ?
C49A H49C 0.9700 . ?
C49A H49D 0.9700 . ?
C50A H50D 0.9600 . ?
C50A H50E 0.9600 . ?
C50A H50F 0.9600 . ?
C51 C52 1.508(6) . ?
C51 H51A 0.9700 . ?
C51 H51B 0.9700 . ?
C52 C53 1.484(6) . ?
C52 H52A 0.9700 . ?
C52 H52B 0.9700 . ?
C53 C54 1.571(8) . ?
C53 H53A 0.9700 . ?
C53 H53B 0.9700 . ?
C54 C55 1.425(9) . ?
C54 H54A 0.9700 . ?
C54 H54B 0.9700 . ?
C55 C56A 1.510(14) . ?
C55 C56 1.510(14) . ?
C55 H55A 0.9701 . ?
C55 H55B 0.9701 . ?
C55 H55C 0.9701 . ?
C55 H55D 0.9701 . ?
C56 C57 1.35(3) . ?
C56 H56A 0.9700 . ?
C56 H56B 0.9700 . ?
C57 C58 1.55(2) . ?
C57 H57A 0.9700 . ?
C57 H57B 0.9700 . ?
C58 H58A 0.9600 . ?
C58 H58B 0.9600 . ?
C58 H58C 0.9600 . ?
C56A C57A 1.35(3) . ?
C56A H56C 0.9700 . ?
C56A H56D 0.9700 . ?
C57A C58A 1.55(2) . ?
C57A H57C 0.9700 . ?
C57A H57D 0.9700 . ?
C58A H58D 0.9600 . ?
C58A H58E 0.9600 . ?
C58A H58F 0.9600 . ?
C59 C60 1.509(6) . ?
C59 H59A 0.9700 . ?
C59 H59B 0.9700 . ?
C60 C61 1.533(7) . ?
C60 H60A 0.9700 . ?
C60 H60B 0.9700 . ?
C61 C62 1.537(8) . ?
C61 H61A 0.9700 . ?
C61 H61B 0.9700 . ?
C62 C63 1.501(8) . ?
C62 H62A 0.9700 . ?
C62 H62B 0.9700 . ?
C63 C64 1.574(11) . ?
C63 H63A 0.9700 . ?
C63 H63B 0.9700 . ?
C64 C65 1.357(11) . ?
C64 H64A 0.9700 . ?
C64 H64B 0.9700 . ?
C65 C66 1.440(12) . ?
C65 H65A 0.9700 . ?
C65 H65B 0.9700 . ?
C66 H66A 0.9600 . ?
C66 H66B 0.9600 . ?
C66 H66C 0.9600 . ?
C67 C68 1.506(10) . ?
C67 H67A 0.9700 . ?
C67 H67B 0.9700 . ?
C68 C69 1.478(11) . ?
C68 H68A 0.9700 . ?
C68 H68B 0.9700 . ?
C69 C70 1.599(12) . ?
C69 H69A 0.9700 . ?
C69 H69B 0.9700 . ?
C70 C71 1.528(15) . ?
C70 H70A 0.9700 . ?
C70 H70B 0.9700 . ?
C71 C72 1.592(17) . ?
C71 H71A 0.9700 . ?
C71 H71B 0.9700 . ?
C72 C73 1.48(2) . ?
C72 H72A 0.9700 . ?
C72 H72B 0.9700 . ?
C73 C74 1.538(17) . ?
C73 H73A 0.9700 . ?
C73 H73B 0.9700 . ?
C74 H74A 0.9600 . ?
C74 H74B 0.9600 . ?
C74 H74C 0.9600 . ?
C67A C68A 1.515(14) . ?
C67A H67C 0.9700 . ?
C67A H67D 0.9700 . ?
C68A C69A 1.473(14) . ?
C68A H68C 0.9700 . ?
C68A H68D 0.9700 . ?
C69A C70A 1.605(15) . ?
C69A H69C 0.9700 . ?
C69A H69D 0.9700 . ?
C70A C71A 1.533(17) . ?
C70A H70C 0.9700 . ?
C70A H70D 0.9700 . ?
C71A C72A 1.60(2) . ?
C71A H71C 0.9700 . ?
C71A H71D 0.9700 . ?
C72A C73A 1.48(2) . ?
C72A H72C 0.9700 . ?
C72A H72D 0.9700 . ?
C73A C74A 1.538(19) . ?
C73A H73C 0.9700 . ?
C73A H73D 0.9700 . ?
C74A H74D 0.9600 . ?
C74A H74E 0.9600 . ?
C74A H74F 0.9600 . ?
Co2 N9 1.937(4) . ?
Co2 N8 1.944(4) . ?
Co2 N10 1.966(6) . ?
Co2 N7 1.970(4) . ?
O1 C1 1.203(6) . ?
O2 C2 1.189(6) . ?
O3 C3 1.203(6) . ?
O4 C4 1.238(9) . ?
N7 C1 1.098(5) . ?
N8 C2 1.144(6) . ?
N9 C3 1.128(6) . ?
N10 C4 1.125(8) . ?

loop_
_geom_torsion_atom_site_label_1
_geom_torsion_atom_site_label_2
_geom_torsion_atom_site_label_3
_geom_torsion_atom_site_label_4
_geom_torsion
_geom_torsion_site_symmetry_1
_geom_torsion_site_symmetry_2
_geom_torsion_site_symmetry_3
_geom_torsion_site_symmetry_4
_geom_torsion_publ_flag
C11 N1 C5 C6 179.7(5) . . . . ?
Co1 N1 C5 C6 19.5(8) . . . . ?
C11 N1 C5 C10 -0.1(5) . . . . ?
Co1 N1 C5 C10 -160.3(3) . . . . ?
N1 C5 C6 C7 -178.9(5) . . . . ?
C10 C5 C6 C7 0.9(7) . . . . ?
C5 C6 C7 C8 -0.9(8) . . . . ?
C6 C7 C8 C9 -0.1(9) . . . . ?
C7 C8 C9 C10 1.0(8) . . . . ?
C11 N13 C10 C9 -179.6(5) . . . . ?
C43 N13 C10 C9 -11.0(8) . . . . ?
C43A N13 C10 C9 7.2(10) . . . . ?
C11 N13 C10 C5 0.7(4) . . . . ?
C43 N13 C10 C5 169.3(4) . . . . ?
C43A N13 C10 C5 -172.5(8) . . . . ?
C8 C9 C10 N13 179.4(5) . . . . ?
C8 C9 C10 C5 -1.0(7) . . . . ?
N1 C5 C10 N13 -0.4(5) . . . . ?
C6 C5 C10 N13 179.8(4) . . . . ?
N1 C5 C10 C9 179.9(4) . . . . ?
C6 C5 C10 C9 0.0(7) . . . . ?
C5 N1 C11 N13 0.6(5) . . . . ?
Co1 N1 C11 N13 165.7(2) . . . . ?
C5 N1 C11 C12 -175.9(3) . . . . ?
Co1 N1 C11 C12 -10.8(5) . . . . ?
C10 N13 C11 N1 -0.8(5) . . . . ?
C43 N13 C11 N1 -168.7(5) . . . . ?
C43A N13 C11 N1 170.8(10) . . . . ?
C10 N13 C11 C12 175.1(4) . . . . ?
C43 N13 C11 C12 7.3(7) . . . . ?
C43A N13 C11 C12 -13.3(12) . . . . ?
C16 N2 C12 C13 -2.8(6) . . . . ?
Co1 N2 C12 C13 -173.6(3) . . . . ?
C16 N2 C12 C11 175.4(3) . . . . ?
Co1 N2 C12 C11 4.6(4) . . . . ?
N1 C11 C12 N2 4.3(5) . . . . ?
N13 C11 C12 N2 -171.4(4) . . . . ?
N1 C11 C12 C13 -177.7(4) . . . . ?
N13 C11 C12 C13 6.6(7) . . . . ?
N2 C12 C13 C14 3.0(7) . . . . ?
C11 C12 C13 C14 -174.9(4) . . . . ?
C12 C13 C14 C15 -0.5(8) . . . . ?
C13 C14 C15 C16 -2.2(8) . . . . ?
C12 N2 C16 C15 0.1(6) . . . . ?
Co1 N2 C16 C15 170.8(3) . . . . ?
C12 N2 C16 C17 -178.2(3) . . . . ?
Co1 N2 C16 C17 -7.4(4) . . . . ?
C14 C15 C16 N2 2.4(7) . . . . ?
C14 C15 C16 C17 -179.7(4) . . . . ?
C23 N3 C17 N12 -0.5(4) . . . . ?
Co1 N3 C17 N12 179.7(2) . . . . ?
C23 N3 C17 C16 179.4(3) . . . . ?
Co1 N3 C17 C16 -0.4(4) . . . . ?
C18 N12 C17 N3 1.1(4) . . . . ?
C51 N12 C17 N3 177.7(4) . . . . ?
C18 N12 C17 C16 -178.7(4) . . . . ?
C51 N12 C17 C16 -2.2(7) . . . . ?
N2 C16 C17 N3 5.0(5) . . . . ?
C15 C16 C17 N3 -173.1(4) . . . . ?
N2 C16 C17 N12 -175.2(4) . . . . ?
C15 C16 C17 N12 6.8(7) . . . . ?
C17 N12 C18 C19 178.6(4) . . . . ?
C51 N12 C18 C19 1.7(7) . . . . ?
C17 N12 C18 C23 -1.3(4) . . . . ?
C51 N12 C18 C23 -178.2(3) . . . . ?
C23 C18 C19 C20 -0.3(6) . . . . ?
N12 C18 C19 C20 179.8(4) . . . . ?
C18 C19 C20 C21 -0.2(7) . . . . ?
C19 C20 C21 C22 0.5(7) . . . . ?
C20 C21 C22 C23 -0.3(7) . . . . ?
C17 N3 C23 C18 -0.4(4) . . . . ?
Co1 N3 C23 C18 179.3(3) . . . . ?
C17 N3 C23 C22 -179.7(4) . . . . ?
Co1 N3 C23 C22 -0.1(7) . . . . ?
C19 C18 C23 N3 -178.9(4) . . . . ?
N12 C18 C23 N3 1.0(4) . . . . ?
C19 C18 C23 C22 0.5(6) . . . . ?
N12 C18 C23 C22 -179.5(4) . . . . ?
C21 C22 C23 N3 179.1(4) . . . . ?
C21 C22 C23 C18 -0.2(6) . . . . ?
C30 N4 C24 C29 0.4(4) . . . . ?
Co1 N4 C24 C29 -175.3(3) . . . . ?
C30 N4 C24 C25 179.6(4) . . . . ?
Co1 N4 C24 C25 3.9(6) . . . . ?
N4 C24 C25 C26 179.8(4) . . . . ?
C29 C24 C25 C26 -1.1(6) . . . . ?
C24 C25 C26 C27 0.6(7) . . . . ?
C25 C26 C27 C28 -0.3(8) . . . . ?
C26 C27 C28 C29 0.4(8) . . . . ?
C27 C28 C29 N11 179.7(5) . . . . ?
C27 C28 C29 C24 -0.8(7) . . . . ?
C30 N11 C29 C28 179.0(5) . . . . ?
C59 N11 C29 C28 -3.7(7) . . . . ?
C30 N11 C29 C24 -0.5(4) . . . . ?
C59 N11 C29 C24 176.8(3) . . . . ?
N4 C24 C29 C28 -179.5(4) . . . . ?
C25 C24 C29 C28 1.2(6) . . . . ?
N4 C24 C29 N11 0.1(4) . . . . ?
C25 C24 C29 N11 -179.2(3) . . . . ?
C24 N4 C30 N11 -0.8(4) . . . . ?
Co1 N4 C30 N11 176.1(2) . . . . ?
C24 N4 C30 C31 179.6(3) . . . . ?
Co1 N4 C30 C31 -3.5(4) . . . . ?
C29 N11 C30 N4 0.8(4) . . . . ?
C59 N11 C30 N4 -176.2(4) . . . . ?
C29 N11 C30 C31 -179.6(4) . . . . ?
C59 N11 C30 C31 3.4(6) . . . . ?
C35 N5 C31 C32 0.2(5) . . . . ?
Co1 N5 C31 C32 171.6(3) . . . . ?
C35 N5 C31 C30 -177.1(3) . . . . ?
Co1 N5 C31 C30 -5.8(4) . . . . ?
N4 C30 C31 N5 6.0(5) . . . . ?
N11 C30 C31 N5 -173.5(3) . . . . ?
N4 C30 C31 C32 -171.0(4) . . . . ?
N11 C30 C31 C32 9.4(7) . . . . ?
N5 C31 C32 C33 1.5(6) . . . . ?
C30 C31 C32 C33 178.2(4) . . . . ?
C31 C32 C33 C34 -1.4(8) . . . . ?
C32 C33 C34 C35 -0.2(8) . . . . ?
C31 N5 C35 C34 -1.9(6) . . . . ?
Co1 N5 C35 C34 -173.2(3) . . . . ?
C31 N5 C35 C36 176.1(3) . . . . ?
Co1 N5 C35 C36 4.8(4) . . . . ?
C33 C34 C35 N5 1.9(7) . . . . ?
C33 C34 C35 C36 -175.8(5) . . . . ?
C42 N6 C36 N14 0.0(5) . . . . ?
Co1 N6 C36 N14 174.2(3) . . . . ?
C42 N6 C36 C35 -177.2(4) . . . . ?
Co1 N6 C36 C35 -3.0(5) . . . . ?
C37 N14 C36 N6 -0.2(5) . . . . ?
C67 N14 C36 N6 -174.6(6) . . . . ?
C67A N14 C36 N6 155.4(17) . . . . ?
C37 N14 C36 C35 176.8(4) . . . . ?
C67 N14 C36 C35 2.4(9) . . . . ?
C67A N14 C36 C35 -27.6(17) . . . . ?
N5 C35 C36 N6 -1.0(5) . . . . ?
C34 C35 C36 N6 176.9(4) . . . . ?
N5 C35 C36 N14 -177.7(4) . . . . ?
C34 C35 C36 N14 0.1(8) . . . . ?
C36 N14 C37 C42 0.3(5) . . . . ?
C67 N14 C37 C42 175.2(6) . . . . ?
C67A N14 C37 C42 -153.5(16) . . . . ?
C36 N14 C37 C38 179.4(6) . . . . ?
C67 N14 C37 C38 -5.6(10) . . . . ?
C67A N14 C37 C38 25.6(18) . . . . ?
C42 C37 C38 C39 -2.1(9) . . . . ?
N14 C37 C38 C39 178.9(6) . . . . ?
C37 C38 C39 C40 1.2(10) . . . . ?
C38 C39 C40 C41 -0.1(10) . . . . ?
C39 C40 C41 C42 -0.2(8) . . . . ?
N14 C37 C42 N6 -0.2(5) . . . . ?
C38 C37 C42 N6 -179.5(5) . . . . ?
N14 C37 C42 C41 -178.9(4) . . . . ?
C38 C37 C42 C41 1.9(8) . . . . ?
C36 N6 C42 C37 0.1(5) . . . . ?
Co1 N6 C42 C37 -171.7(3) . . . . ?
C36 N6 C42 C41 178.6(4) . . . . ?
Co1 N6 C42 C41 6.8(7) . . . . ?
C40 C41 C42 C37 -0.6(7) . . . . ?
C40 C41 C42 N6 -179.0(5) . . . . ?
C11 N13 C43 C44 79.9(12) . . . . ?
C10 N13 C43 C44 -86.2(11) . . . . ?
N13 C43 C44 C45 169.3(9) . . . . ?
C43 C44 C45 C46 -177.3(11) . . . . ?
C44 C45 C46 C47 -71.7(17) . . . . ?
C45 C46 C47 C48 -179.2(12) . . . . ?
C46 C47 C48 C49 174.8(18) . . . . ?
C47 C48 C49 C50 58(3) . . . . ?
C11 N13 C43A C44A 109(2) . . . . ?
C10 N13 C43A C44A -80(3) . . . . ?
N13 C43A C44A C45A -64(3) . . . . ?
C43A C44A C45A C46A -166(3) . . . . ?
C44A C45A C46A C47A -158(3) . . . . ?
C45A C46A C47A C48A -85(4) . . . . ?
C46A C47A C48A C49A 163(4) . . . . ?
C47A C48A C49A C50A 130(6) . . . . ?
C17 N12 C51 C52 -91.9(5) . . . . ?
C18 N12 C51 C52 84.1(5) . . . . ?
N12 C51 C52 C53 -168.3(4) . . . . ?
C51 C52 C53 C54 173.8(5) . . . . ?
C52 C53 C54 C55 171.4(6) . . . . ?
C53 C54 C55 C56A 166.5(18) . . . . ?
C53 C54 C55 C56 176.5(18) . . . . ?
C54 C55 C56 C57 74(4) . . . . ?
C55 C56 C57 C58 152(3) . . . . ?
C54 C55 C56A C57A 32(5) . . . . ?
C55 C56A C57A C58A 80(5) . . . . ?
C30 N11 C59 C60 -95.1(5) . . . . ?
C29 N11 C59 C60 88.3(5) . . . . ?
N11 C59 C60 C61 -177.2(4) . . . . ?
C59 C60 C61 C62 -176.8(5) . . . . ?
C60 C61 C62 C63 179.4(6) . . . . ?
C61 C62 C63 C64 -178.0(6) . . . . ?
C62 C63 C64 C65 179.7(9) . . . . ?
C63 C64 C65 C66 175.5(9) . . . . ?
C36 N14 C67 C68 -83.3(9) . . . . ?
C37 N14 C67 C68 103.1(7) . . . . ?
N14 C67 C68 C69 -64.9(10) . . . . ?
C67 C68 C69 C70 -179.9(10) . . . . ?
C68 C69 C70 C71 -178.5(11) . . . . ?
C69 C70 C71 C72 -64.4(18) . . . . ?
C70 C71 C72 C73 -67.9(17) . . . . ?
C71 C72 C73 C74 -169.1(11) . . . . ?
C36 N14 C67A C68A -53(4) . . . . ?
C37 N14 C67A C68A 98(3) . . . . ?
N14 C67A C68A C69A -75(4) . . . . ?
C67A C68A C69A C70A -82(5) . . . . ?
C68A C69A C70A C71A 173(3) . . . . ?
C69A C70A C71A C72A 122(4) . . . . ?
C70A C71A C72A C73A 81(6) . . . . ?
C71A C72A C73A C74A -5(7) . . . . ?
